data_1507383
loop_
_publ_author_name
'Hirasawa, Yusuke'
'Morita, Hiroshi'
'Shiro, Motoo'
'Kobayashi, Jun'ichi'

_publ_section_title
;
 Sieboldine A, a novel tetracyclic alkaloid from Lycopodium sieboldii,
 inhibiting acetylcholinesterase.
;
_journal_issue 21
_journal_name_full 'Organic letters'
_journal_page_first 3991
_journal_page_last 3993
_journal_paper_doi 10.1021/ol035560s
_journal_volume 5
_journal_year 2003
_chemical_formula_sum 'C17 H21 N O4'
_chemical_formula_weight 303.36
_space_group_IT_number 19
_symmetry_cell_setting orthorhombic
_symmetry_Int_Tables_number 19
_symmetry_space_group_name_Hall 'P 2ac 2ab'
_symmetry_space_group_name_H-M 'P 21 21 21'
_cell_angle_alpha 90
_cell_angle_beta 90
_cell_angle_gamma 90
_cell_formula_units_Z 4
_cell_length_a 13.329(1)
_cell_length_b 15.113(1)
_cell_length_c 7.459(2)
_cell_measurement_reflns_used 25
_cell_measurement_temperature 296.2
_cell_measurement_theta_max 15.0
_cell_measurement_theta_min 13.7
_cell_volume 1502.5(4)
_computing_cell_refinement 'MSC/AFC Diffractometer Control'
_computing_data_collection 'MSC/AFC Diffractometer Control'
_computing_data_reduction 'teXsan Ver. 1.10'
_computing_publication_material 'teXsan Ver. 1.10'
_computing_structure_refinement 'teXsan Ver. 1.10'
_computing_structure_solution SIR92
_diffrn_measured_fraction_theta_full 0.9990
_diffrn_measured_fraction_theta_max 0.9990
_diffrn_measurement_device_type 'Rigaku AFC7R'
_diffrn_measurement_method \w-2\q
_diffrn_radiation_type 'Mo K\a'
_diffrn_radiation_wavelength 0.7107
_diffrn_reflns_limit_h_max 17
_diffrn_reflns_limit_h_min 0
_diffrn_reflns_limit_k_max 19
_diffrn_reflns_limit_k_min 0
_diffrn_reflns_limit_l_max 0
_diffrn_reflns_limit_l_min -9
_diffrn_reflns_number 2005
_diffrn_reflns_theta_full 27.49
_diffrn_reflns_theta_max 27.49
_diffrn_standards_decay_% 2.81
_diffrn_standards_interval_count 150
_diffrn_standards_number 3
_exptl_absorpt_coefficient_mu 0.095
_exptl_absorpt_correction_type none
_exptl_crystal_colour colorless
_exptl_crystal_density_diffrn 1.341
_exptl_crystal_density_method 'not measured'
_exptl_crystal_description prismatic
_exptl_crystal_size_max 0.200
_exptl_crystal_size_mid 0.200
_exptl_crystal_size_min 0.200
_refine_diff_density_max 0.42
_refine_diff_density_min -0.23
_refine_ls_extinction_coef 0.020(3)
_refine_ls_extinction_method 'Zachariasen(1967) type 2 Gaussian isotropic'
_refine_ls_goodness_of_fit_ref 1.313
_refine_ls_hydrogen_treatment refall
_refine_ls_number_parameters 299
_refine_ls_number_reflns 1983
_refine_ls_R_factor_gt 0.0322
_refine_ls_shift/su_max 0.0053
_refine_ls_structure_factor_coef Fsqd
_refine_ls_weighting_details 'w = 1/[\s^2^(Fo^2^) + (0.04300(Max(Fo^2^,0) + 2Fc^2^)/3)^2^]'
_refine_ls_weighting_scheme calc
_refine_ls_wR_factor_ref 0.0902
_reflns_number_gt 1729
_reflns_number_total 1983
_reflns_threshold_expression F^2^>2.0\s(F^2^)
_cod_data_source_file ol035560ssi20030819_112500.cif
_cod_data_source_block master_file_afc7r.xtl
_cod_original_sg_symbol_H-M 'P 21 21 21   '
_cod_original_formula_sum 'C17 H21 N O4 '
_cod_database_code 1507383

loop_
_symmetry_equiv_pos_as_xyz
x,y,z
1/2-x,-y,1/2+z
1/2+x,1/2-y,-z
-x,1/2+y,1/2-z

loop_
_atom_site_label
_atom_site_type_symbol
_atom_site_fract_x
_atom_site_fract_y
_atom_site_fract_z
_atom_site_U_iso_or_equiv
_atom_site_adp_type
_atom_site_occupancy
_atom_site_calc_flag
O(1) O 0.0341(1) -0.32559(9) 0.2190(2) 0.0280(3) Uani 1.00 d
O(2) O -0.2399(1) -0.3347(1) -0.0449(2) 0.0341(4) Uani 1.00 d
O(3) O -0.2354(1) -0.3712(1) 0.3472(2) 0.0519(5) Uani 1.00 d
O(4) O 0.1986(2) -0.2424(2) 0.3648(3) 0.0611(6) Uani 1.00 d
N N 0.0656(1) -0.2493(1) -0.0542(2) 0.0258(4) Uani 1.00 d
C(1) C 0.0177(1) -0.1700(1) 0.0229(3) 0.0328(5) Uani 1.00 d
C(2) C -0.0970(1) -0.1632(1) 0.0241(3) 0.0344(5) Uani 1.00 d
C(3) C -0.1454(1) -0.2325(1) 0.1422(3) 0.0303(5) Uani 1.00 d
C(4) C -0.1532(1) -0.3276(1) 0.0701(3) 0.0261(4) Uani 1.00 d
C(5) C -0.1756(1) -0.3891(1) 0.2308(3) 0.0320(5) Uani 1.00 d
C(6) C -0.1160(2) -0.4728(1) 0.2185(3) 0.0380(6) Uani 1.00 d
C(7) C -0.0769(2) -0.4736(1) 0.0269(3) 0.0320(5) Uani 1.00 d
C(8) C 0.0156(2) -0.5319(1) -0.0036(3) 0.0363(5) Uani 1.00 d
C(9) C 0.0598(2) -0.2518(1) -0.2522(3) 0.0327(5) Uani 1.00 d
C(10) C -0.0396(2) -0.2851(2) -0.3262(3) 0.0364(5) Uani 1.00 d
C(11) C -0.0690(2) -0.3717(1) -0.2375(3) 0.0313(5) Uani 1.00 d
C(12) C -0.0634(1) -0.3737(1) -0.0300(3) 0.0250(4) Uani 1.00 d
C(13) C 0.0405(1) -0.3361(1) 0.0308(2) 0.0227(4) Uani 1.00 d
C(14) C 0.1269(1) -0.3999(1) -0.0104(3) 0.0281(4) Uani 1.00 d
C(15) C 0.1123(2) -0.4921(1) 0.0678(3) 0.0327(5) Uani 1.00 d
C(16) C 0.2023(2) -0.5510(2) 0.0236(4) 0.0468(7) Uani 1.00 d
H(1) H 0.042(2) -0.161(1) 0.151(3) 0.026(5) Uiso 1.00 calc
H(2) H 0.046(2) -0.119(2) -0.040(4) 0.045(7) Uiso 1.00 calc
H(3) H -0.110(2) -0.105(2) 0.077(3) 0.032(6) Uiso 1.00 calc
H(4) H -0.123(2) -0.162(2) -0.100(3) 0.034(6) Uiso 1.00 calc
H(5) H -0.110(2) -0.235(2) 0.252(4) 0.036(6) Uiso 1.00 calc
H(6) H -0.214(2) -0.214(1) 0.168(3) 0.022(5) Uiso 1.00 calc
H(7) H -0.157(2) -0.525(2) 0.253(4) 0.054(7) Uiso 1.00 calc
H(8) H -0.063(2) -0.466(2) 0.309(4) 0.047(7) Uiso 1.00 calc
H(9) H -0.130(2) -0.498(1) -0.056(3) 0.026(5) Uiso 1.00 calc
H(10) H -0.002(2) -0.590(2) 0.045(4) 0.050(7) Uiso 1.00 calc
H(11) H 0.024(2) -0.543(2) -0.135(4) 0.051(7) Uiso 1.00 calc
H(12) H 0.074(2) -0.194(2) -0.296(4) 0.045(7) Uiso 1.00 calc
H(13) H 0.118(2) -0.288(1) -0.295(3) 0.026(5) Uiso 1.00 calc
H(14) H -0.094(2) -0.237(2) -0.308(4) 0.044(7) Uiso 1.00 calc
H(15) H -0.036(2) -0.294(2) -0.448(4) 0.039(6) Uiso 1.00 calc
H(16) H -0.136(2) -0.389(2) -0.275(3) 0.039(6) Uiso 1.00 calc
H(17) H -0.026(2) -0.417(1) -0.283(3) 0.031(6) Uiso 1.00 calc
H(18) H 0.187(2) -0.372(1) 0.039(3) 0.034(6) Uiso 1.00 calc
H(19) H 0.135(2) -0.404(1) -0.139(3) 0.027(5) Uiso 1.00 calc
H(20) H 0.108(2) -0.485(1) 0.196(3) 0.035(6) Uiso 1.00 calc
H(21) H 0.267(2) -0.526(2) 0.073(4) 0.064(9) Uiso 1.00 calc
H(22) H 0.212(2) -0.556(2) -0.108(4) 0.054(8) Uiso 1.00 calc
H(23) H 0.192(2) -0.607(2) 0.083(5) 0.067(9) Uiso 1.00 calc
H(24) H 0.089(2) -0.307(2) 0.254(4) 0.058(8) Uiso 1.00 calc
H(25) H -0.290(2) -0.310(2) -0.002(4) 0.051(8) Uiso 1.00 calc
H(26) H 0.229(3) -0.211(2) 0.278(6) 0.09(1) Uiso 1.00 calc
H(27) H 0.212(3) -0.216(2) 0.451(6) 0.08(1) Uiso 1.00 calc

loop_
_atom_site_aniso_label
_atom_site_aniso_U_11
_atom_site_aniso_U_22
_atom_site_aniso_U_33
_atom_site_aniso_U_12
_atom_site_aniso_U_13
_atom_site_aniso_U_23
O(1) 0.0248(6) 0.0352(7) 0.0239(6) -0.0013(6) -0.0015(5) -0.0017(6)
O(2) 0.0207(6) 0.0497(8) 0.0318(7) 0.0017(6) -0.0037(6) -0.0043(7)
O(3) 0.0548(10) 0.060(1) 0.0409(9) 0.0105(9) 0.0206(8) 0.0091(8)
O(4) 0.057(1) 0.091(2) 0.0356(9) -0.038(1) -0.0034(9) -0.001(1)
N 0.0218(7) 0.0264(7) 0.0292(8) -0.0001(6) 0.0013(6) 0.0028(7)
C(1) 0.0282(9) 0.0258(9) 0.044(1) -0.0008(7) 0.0001(9) 0.0005(9)
C(2) 0.0291(9) 0.0286(9) 0.046(1) 0.0056(8) 0.0001(9) -0.0009(10)
C(3) 0.0242(8) 0.0337(10) 0.033(1) 0.0040(7) 0.0003(9) -0.0050(9)
C(4) 0.0196(8) 0.0333(9) 0.0253(8) 0.0003(7) -0.0005(7) -0.0006(8)
C(5) 0.0259(8) 0.040(1) 0.0302(10) -0.0022(8) 0.0019(8) 0.0013(9)
C(6) 0.037(1) 0.033(1) 0.044(1) -0.0012(9) 0.009(1) 0.0088(10)
C(7) 0.0290(9) 0.0268(9) 0.040(1) -0.0051(8) 0.0029(9) -0.0021(9)
C(8) 0.037(1) 0.0254(9) 0.046(1) 0.0008(8) 0.006(1) -0.0020(9)
C(9) 0.0311(10) 0.038(1) 0.0288(10) -0.0016(8) 0.0026(8) 0.0085(9)
C(10) 0.0339(10) 0.051(1) 0.0242(10) 0.0023(10) -0.0026(9) 0.0033(9)
C(11) 0.0257(8) 0.043(1) 0.0250(9) -0.0022(8) -0.0013(8) -0.0074(9)
C(12) 0.0206(8) 0.0293(8) 0.0252(9) 0.0000(7) 0.0017(7) -0.0025(8)
C(13) 0.0214(8) 0.0253(8) 0.0214(8) -0.0012(7) -0.0001(7) 0.0005(7)
C(14) 0.0240(8) 0.0304(9) 0.0299(10) 0.0017(7) 0.0023(8) 0.0035(8)
C(15) 0.0319(9) 0.0285(9) 0.038(1) 0.0056(8) 0.0039(9) 0.0022(9)
C(16) 0.043(1) 0.038(1) 0.060(2) 0.0151(10) 0.009(1) 0.010(1)

loop_
_atom_type_symbol
_atom_type_description
_atom_type_scat_dispersion_real
_atom_type_scat_dispersion_imag
_atom_type_scat_source
C C 0.003 0.002
;International Tables for Crystallography
(1992, Vol. C, Tables 4.2.6.8 and 6.1.1.1)
;
H H 0.000 0.000
;International Tables for Crystallography
(1992, Vol. C, Table 6.1.1.2)
;
O O 0.011 0.006
;International Tables for Crystallography
(1992, Vol. C, Tables 4.2.6.8 and 6.1.1.1)
;
N N 0.006 0.003
;International Tables for Crystallography
(1992, Vol. C, Tables 4.2.6.8 and 6.1.1.1)
;

loop_
_geom_angle_atom_site_label_1
_geom_angle_atom_site_label_2
_geom_angle_atom_site_label_3
_geom_angle
_geom_angle_site_symmetry_2
_geom_angle_site_symmetry_3
_geom_angle_publ_flag
C(13) O(1) H(24) 107(2) 1_555 1_555 no
C(4) O(2) H(25) 112(2) 1_555 1_555 no
H(26) O(4) H(27) 103(3) 1_555 1_555 no
C(1) N C(9) 112.8(2) 1_555 1_555 yes
C(1) N C(13) 116.8(1) 1_555 1_555 yes
C(9) N C(13) 112.9(2) 1_555 1_555 yes
N C(1) C(2) 119.3(2) 1_555 1_555 yes
N C(1) H(1) 109(1) 1_555 1_555 no
N C(1) H(2) 106(1) 1_555 1_555 no
C(2) C(1) H(1) 107(1) 1_555 1_555 no
C(2) C(1) H(2) 109(1) 1_555 1_555 no
H(1) C(1) H(2) 103(1) 1_555 1_555 no
C(1) C(2) C(3) 112.5(2) 1_555 1_555 yes
C(1) C(2) H(3) 103(1) 1_555 1_555 no
C(1) C(2) H(4) 110(1) 1_555 1_555 no
C(3) C(2) H(3) 108(1) 1_555 1_555 no
C(3) C(2) H(4) 114(1) 1_555 1_555 no
H(3) C(2) H(4) 107(2) 1_555 1_555 no
C(2) C(3) C(4) 118.1(2) 1_555 1_555 yes
C(2) C(3) H(5) 108(1) 1_555 1_555 no
C(2) C(3) H(6) 108(1) 1_555 1_555 no
C(4) C(3) H(5) 107(1) 1_555 1_555 no
C(4) C(3) H(6) 105(1) 1_555 1_555 no
H(5) C(3) H(6) 107(1) 1_555 1_555 no
O(2) C(4) C(3) 109.4(2) 1_555 1_555 yes
O(2) C(4) C(5) 105.1(1) 1_555 1_555 yes
O(2) C(4) C(12) 107.1(1) 1_555 1_555 yes
C(3) C(4) C(5) 107.7(2) 1_555 1_555 yes
C(3) C(4) C(12) 122.0(2) 1_555 1_555 yes
C(5) C(4) C(12) 104.4(2) 1_555 1_555 yes
O(3) C(5) C(4) 123.3(2) 1_555 1_555 yes
O(3) C(5) C(6) 125.7(2) 1_555 1_555 yes
C(4) C(5) C(6) 111.0(2) 1_555 1_555 yes
C(5) C(6) C(7) 104.2(2) 1_555 1_555 yes
C(5) C(6) H(7) 111(1) 1_555 1_555 no
C(5) C(6) H(8) 104(1) 1_555 1_555 no
C(7) C(6) H(7) 115(1) 1_555 1_555 no
C(7) C(6) H(8) 113(1) 1_555 1_555 no
H(7) C(6) H(8) 107(2) 1_555 1_555 no
C(6) C(7) C(8) 114.8(2) 1_555 1_555 yes
C(6) C(7) C(12) 106.5(2) 1_555 1_555 yes
C(6) C(7) H(9) 109(1) 1_555 1_555 no
C(8) C(7) C(12) 114.8(2) 1_555 1_555 yes
C(8) C(7) H(9) 105(1) 1_555 1_555 no
C(12) C(7) H(9) 105(1) 1_555 1_555 no
C(7) C(8) C(15) 113.8(2) 1_555 1_555 yes
C(7) C(8) H(10) 105(1) 1_555 1_555 no
C(7) C(8) H(11) 109(1) 1_555 1_555 no
C(15) C(8) H(10) 115(1) 1_555 1_555 no
C(15) C(8) H(11) 107(1) 1_555 1_555 no
H(10) C(8) H(11) 103(2) 1_555 1_555 no
N C(9) C(10) 114.6(2) 1_555 1_555 yes
N C(9) H(12) 108(1) 1_555 1_555 no
N C(9) H(13) 107(1) 1_555 1_555 no
C(10) C(9) H(12) 110(1) 1_555 1_555 no
C(10) C(9) H(13) 111(1) 1_555 1_555 no
H(12) C(9) H(13) 103(2) 1_555 1_555 no
C(9) C(10) C(11) 110.6(2) 1_555 1_555 yes
C(9) C(10) H(14) 109(1) 1_555 1_555 no
C(9) C(10) H(15) 111(1) 1_555 1_555 no
C(11) C(10) H(14) 111(1) 1_555 1_555 no
C(11) C(10) H(15) 108(1) 1_555 1_555 no
H(14) C(10) H(15) 105(2) 1_555 1_555 no
C(10) C(11) C(12) 116.1(2) 1_555 1_555 yes
C(10) C(11) H(16) 110(1) 1_555 1_555 no
C(10) C(11) H(17) 108(1) 1_555 1_555 no
C(12) C(11) H(16) 109(1) 1_555 1_555 no
C(12) C(11) H(17) 108(1) 1_555 1_555 no
H(16) C(11) H(17) 104(1) 1_555 1_555 no
C(4) C(12) C(7) 102.1(1) 1_555 1_555 yes
C(4) C(12) C(11) 115.4(2) 1_555 1_555 yes
C(4) C(12) C(13) 112.0(1) 1_555 1_555 yes
C(7) C(12) C(11) 106.4(2) 1_555 1_555 yes
C(7) C(12) C(13) 111.7(2) 1_555 1_555 yes
C(11) C(12) C(13) 109.0(2) 1_555 1_555 yes
O(1) C(13) N 109.6(1) 1_555 1_555 yes
O(1) C(13) C(12) 106.0(1) 1_555 1_555 yes
O(1) C(13) C(14) 108.3(2) 1_555 1_555 yes
N C(13) C(12) 113.2(1) 1_555 1_555 yes
N C(13) C(14) 107.4(1) 1_555 1_555 yes
C(12) C(13) C(14) 112.2(1) 1_555 1_555 yes
C(13) C(14) C(15) 113.8(1) 1_555 1_555 yes
C(13) C(14) H(18) 105(1) 1_555 1_555 no
C(13) C(14) H(19) 109(1) 1_555 1_555 no
C(15) C(14) H(18) 110(1) 1_555 1_555 no
C(15) C(14) H(19) 109(1) 1_555 1_555 no
H(18) C(14) H(19) 107(1) 1_555 1_555 no
C(8) C(15) C(14) 109.6(2) 1_555 1_555 yes
C(8) C(15) C(16) 111.1(2) 1_555 1_555 yes
C(8) C(15) H(20) 109(1) 1_555 1_555 no
C(14) C(15) C(16) 110.5(2) 1_555 1_555 yes
C(14) C(15) H(20) 106(1) 1_555 1_555 no
C(16) C(15) H(20) 109(1) 1_555 1_555 no
C(15) C(16) H(21) 111(1) 1_555 1_555 no
C(15) C(16) H(22) 111(1) 1_555 1_555 no
C(15) C(16) H(23) 107(1) 1_555 1_555 no
H(21) C(16) H(22) 105(2) 1_555 1_555 no
H(21) C(16) H(23) 106(2) 1_555 1_555 no
H(22) C(16) H(23) 114(2) 1_555 1_555 no

loop_
_geom_bond_atom_site_label_1
_geom_bond_atom_site_label_2
_geom_bond_distance
_geom_bond_publ_flag
O(1) C(13) 1.415(2) yes
O(1) H(24) 0.82(3) no
O(2) C(4) 1.444(2) yes
O(2) H(25) 0.83(3) no
O(3) C(5) 1.209(3) yes
O(4) H(26) 0.90(4) no
O(4) H(27) 0.77(4) no
N C(1) 1.473(3) yes
N C(9) 1.479(3) yes
N C(13) 1.495(2) yes
C(1) C(2) 1.533(3) yes
C(1) H(1) 1.02(2) no
C(1) H(2) 0.97(3) no
C(2) C(3) 1.513(3) yes
C(2) H(3) 0.98(2) no
C(2) H(4) 0.99(3) no
C(3) C(4) 1.538(3) yes
C(3) H(5) 0.94(3) no
C(3) H(6) 0.98(2) no
C(4) C(5) 1.547(3) yes
C(4) C(12) 1.573(3) yes
C(5) C(6) 1.497(3) yes
C(6) C(7) 1.521(3) yes
C(6) H(7) 0.99(3) no
C(6) H(8) 0.98(3) no
C(7) C(8) 1.532(3) yes
C(7) C(12) 1.578(3) yes
C(7) H(9) 1.01(2) no
C(8) C(15) 1.519(3) yes
C(8) H(10) 0.98(3) no
C(8) H(11) 1.00(3) no
C(9) C(10) 1.521(3) yes
C(9) H(12) 0.95(3) no
C(9) H(13) 1.00(2) no
C(10) C(11) 1.518(3) yes
C(10) H(14) 1.04(3) no
C(10) H(15) 0.92(3) no
C(11) C(12) 1.550(3) yes
C(11) H(16) 0.98(3) no
C(11) H(17) 0.96(2) no
C(12) C(13) 1.564(2) yes
C(13) C(14) 1.533(3) yes
C(14) C(15) 1.523(3) yes
C(14) H(18) 0.98(2) no
C(14) H(19) 0.97(2) no
C(15) C(16) 1.530(3) yes
C(15) H(20) 0.96(3) no
C(16) H(21) 1.01(3) no
C(16) H(22) 0.99(3) no
C(16) H(23) 0.96(3) no

loop_
_geom_contact_atom_site_label_1
_geom_contact_atom_site_label_2
_geom_contact_distance
_geom_contact_site_symmetry_2
O(1) H(15) 2.70(3) 1_556
O(1) O(4) 2.752(2) .
O(1) H(26) 3.16(4) .
O(1) H(27) 3.36(4) .
O(1) H(25) 3.52(3) 3_545
O(1) C(10) 3.584(3) 1_556
O(2) O(4) 2.779(3) 3_445
O(2) H(7) 2.94(3) 2_444
O(2) N 2.980(2) 3_445
O(2) H(2) 3.00(2) 3_445
O(2) H(1) 3.02(2) 3_445
O(2) H(27) 3.19(4) 3_445
O(2) C(1) 3.235(2) 3_445
O(2) H(18) 3.27(2) 3_445
O(2) H(24) 3.50(3) 3_445
O(2) H(12) 3.58(3) 3_445
O(3) H(12) 2.75(3) 3_445
O(3) H(9) 2.76(2) 2_445
O(3) O(4) 2.887(3) 3_446
O(3) H(26) 3.09(4) 3_446
O(3) H(16) 3.12(3) 1_556
O(3) H(13) 3.13(2) 3_445
O(3) H(15) 3.28(3) 1_556
O(3) C(9) 3.378(3) 3_445
O(4) H(14) 2.81(3) 3_545
O(4) H(25) 2.83(3) 3_545
O(4) H(13) 2.84(2) 1_556
O(4) H(1) 2.91(2) .
O(4) H(16) 3.04(2) 3_545
O(4) H(12) 3.11(3) 1_556
O(4) H(18) 3.12(2) .
O(4) H(23) 3.15(3) 2_545
O(4) H(22) 3.28(3) 2_545
O(4) C(9) 3.407(3) 1_556
O(4) H(4) 3.41(2) 3_545
O(4) H(7) 3.45(3) 4_555
O(4) H(15) 3.51(3) 1_556
O(4) C(10) 3.526(3) 3_545
O(4) H(10) 3.55(3) 4_555
O(4) C(13) 3.557(3) .
O(4) C(16) 3.590(4) 2_545
O(4) N 3.595(3) .
N H(6) 3.10(2) 3_545
N H(26) 3.35(4) .
C(1) H(25) 2.59(3) 3_545
C(1) H(7) 3.32(3) 4_555
C(1) H(8) 3.38(3) 4_555
C(1) H(10) 3.45(3) 4_555
C(1) H(26) 3.46(4) .
C(1) H(11) 3.52(3) 4_554
C(2) H(18) 2.96(2) 3_445
C(2) H(23) 3.30(3) 4_555
C(2) H(20) 3.41(2) 4_555
C(2) H(21) 3.46(3) 3_445
C(2) H(11) 3.56(3) 4_554
C(3) H(23) 2.86(3) 4_555
C(3) H(18) 3.04(2) 3_445
C(3) H(13) 3.37(2) 3_445
C(3) H(15) 3.52(3) 1_556
C(3) H(19) 3.58(2) 3_445
C(4) H(26) 3.09(4) 3_445
C(5) H(27) 3.23(4) 3_446
C(5) H(15) 3.36(3) 1_556
C(5) H(9) 3.49(2) 2_445
C(6) H(1) 3.16(2) 4_545
C(6) H(2) 3.40(3) 4_545
C(8) H(12) 3.11(3) 4_544
C(8) H(1) 3.36(2) 4_545
C(8) H(14) 3.56(3) 4_544
C(8) H(3) 3.60(3) 4_545
C(9) H(25) 2.91(3) 3_545
C(9) H(27) 3.04(4) 1_554
C(9) H(6) 3.12(2) 3_545
C(9) H(10) 3.37(3) 4_554
C(9) H(11) 3.46(3) 4_554
C(10) H(26) 3.10(4) 3_445
C(10) H(5) 3.37(3) 1_554
C(10) H(10) 3.41(3) 4_554
C(10) H(27) 3.45(4) 3_445
C(10) H(24) 3.58(3) 1_554
C(11) H(26) 2.98(4) 3_445
C(11) H(27) 3.59(4) 3_445
C(12) H(26) 3.56(4) 3_445
C(13) H(25) 3.17(3) 3_545
C(14) H(6) 2.97(2) 3_545
C(14) H(25) 3.37(3) 3_545
C(14) H(3) 3.54(2) 3_545
C(14) H(4) 3.56(2) 3_545
C(14) H(21) 3.59(3) 2_544
C(15) H(3) 3.15(3) 4_545
C(15) H(22) 3.44(3) 2_545
C(16) H(3) 3.33(3) 4_545
C(16) H(6) 3.38(2) 4_545
C(16) H(22) 3.38(3) 2_545
C(16) H(19) 3.39(2) 2_545
C(16) H(5) 3.47(2) 4_545
C(16) H(3) 3.52(2) 3_545
C(16) H(14) 3.54(3) 4_544
C(16) H(20) 3.56(2) 2_544
C(16) H(21) 3.58(3) 2_544
H(1) H(25) 2.54(4) 3_545
H(1) H(10) 2.56(4) 4_555
H(1) H(7) 2.67(3) 4_555
H(1) H(26) 2.78(4) .
H(1) H(8) 2.97(3) 4_555
H(1) H(27) 3.30(5) .
H(1) H(20) 3.51(3) 4_555
H(2) H(11) 2.85(4) 4_554
H(2) H(8) 2.90(4) 4_555
H(2) H(7) 2.97(4) 4_555
H(2) H(17) 3.34(4) 4_554
H(3) H(23) 2.77(4) 4_555
H(3) H(21) 2.80(4) 3_445
H(3) H(18) 2.86(3) 3_445
H(3) H(10) 3.20(4) 4_555
H(3) H(8) 3.23(4) 4_555
H(3) H(22) 3.40(4) 3_445
H(3) H(19) 3.43(3) 3_445
H(3) H(21) 3.56(4) 4_555
H(4) H(18) 2.62(3) 3_445
H(4) H(22) 2.96(4) 4_554
H(4) H(11) 2.98(4) 4_554
H(4) H(26) 3.06(4) 3_445
H(4) H(21) 3.20(4) 3_445
H(5) H(23) 2.54(4) 4_555
H(5) H(15) 2.61(4) 1_556
H(5) H(10) 3.06(4) 4_555
H(5) H(14) 3.29(4) 1_556
H(5) H(27) 3.33(5) 3_446
H(6) H(19) 2.70(3) 3_445
H(6) H(27) 3.18(4) 3_446
H(6) H(12) 3.28(3) 3_445
H(6) H(21) 3.51(4) 4_555
H(6) H(26) 3.59(5) 3_445
H(7) H(26) 2.98(5) 4_545
H(7) H(16) 3.05(4) 2_445
H(7) H(25) 3.17(4) 2_445
H(7) H(9) 3.20(3) 2_445
H(7) H(27) 3.36(4) 4_545
H(8) H(17) 3.17(4) 1_556
H(8) H(15) 3.19(4) 1_556
H(8) H(16) 3.46(4) 1_556
H(9) H(12) 3.25(4) 4_544
H(9) H(27) 3.56(4) 4_545
H(10) H(12) 2.62(4) 4_544
H(10) H(14) 3.12(4) 4_544
H(10) H(15) 3.21(4) 4_544
H(10) H(27) 3.38(5) 4_545
H(11) H(12) 2.69(4) 4_544
H(11) H(14) 3.11(4) 4_544
H(12) H(27) 2.65(5) 1_554
H(12) H(25) 2.87(4) 3_545
H(13) H(27) 2.51(4) 1_554
H(13) H(25) 2.94(4) 3_545
H(13) H(23) 3.13(4) 2_544
H(13) H(21) 3.35(4) 2_544
H(13) H(24) 3.40(4) 1_554
H(14) H(27) 2.89(5) 3_445
H(14) H(23) 3.12(4) 4_554
H(14) H(22) 3.23(4) 4_554
H(15) H(24) 2.78(4) 1_554
H(15) H(27) 3.37(4) 3_445
H(15) H(26) 3.38(5) 3_445
H(15) H(27) 3.58(4) 1_554
H(16) H(27) 2.90(4) 3_445
H(18) H(25) 2.78(4) 3_545
H(18) H(26) 3.07(4) .
H(18) H(22) 3.15(4) 2_545
H(19) H(21) 2.72(4) 2_544
H(19) H(23) 3.11(4) 2_544
H(19) H(25) 3.55(4) 3_545
H(20) H(22) 2.88(4) 2_545
H(20) H(21) 3.28(4) 2_545
H(21) H(22) 2.69(4) 2_545
H(22) H(24) 3.52(4) 2_544
H(23) H(27) 3.12(5) 2_544
H(24) H(27) 2.59(5) .
H(24) H(25) 3.05(4) 3_545
H(25) H(27) 3.38(5) 3_445

loop_
_geom_torsion_atom_site_label_1
_geom_torsion_atom_site_label_2
_geom_torsion_atom_site_label_3
_geom_torsion_atom_site_label_4
_geom_torsion
_geom_torsion_site_symmetry_1
_geom_torsion_site_symmetry_2
_geom_torsion_site_symmetry_3
_geom_torsion_site_symmetry_4
_geom_torsion_publ_flag
O(1) C(13) N C(1) -38.8(2) 1_555 1_555 1_555 1_555 yes
O(1) C(13) N C(9) -172.0(2) 1_555 1_555 1_555 1_555 yes
O(1) C(13) C(12) C(4) 41.4(2) 1_555 1_555 1_555 1_555 yes
O(1) C(13) C(12) C(7) -72.5(2) 1_555 1_555 1_555 1_555 yes
O(1) C(13) C(12) C(11) 170.2(2) 1_555 1_555 1_555 1_555 yes
O(1) C(13) C(14) C(15) 61.7(2) 1_555 1_555 1_555 1_555 yes
O(2) C(4) C(3) C(2) -82.5(2) 1_555 1_555 1_555 1_555 yes
O(2) C(4) C(5) O(3) -73.6(2) 1_555 1_555 1_555 1_555 yes
O(2) C(4) C(5) C(6) 104.9(2) 1_555 1_555 1_555 1_555 yes
O(2) C(4) C(12) C(7) -86.0(2) 1_555 1_555 1_555 1_555 yes
O(2) C(4) C(12) C(11) 28.9(2) 1_555 1_555 1_555 1_555 yes
O(2) C(4) C(12) C(13) 154.3(2) 1_555 1_555 1_555 1_555 yes
O(3) C(5) C(4) C(3) 42.9(3) 1_555 1_555 1_555 1_555 yes
O(3) C(5) C(4) C(12) 173.8(2) 1_555 1_555 1_555 1_555 yes
O(3) C(5) C(6) C(7) 164.5(2) 1_555 1_555 1_555 1_555 yes
N C(1) C(2) C(3) 65.2(3) 1_555 1_555 1_555 1_555 yes
N C(9) C(10) C(11) -50.1(3) 1_555 1_555 1_555 1_555 yes
N C(13) C(12) C(4) -78.8(2) 1_555 1_555 1_555 1_555 yes
N C(13) C(12) C(7) 167.3(1) 1_555 1_555 1_555 1_555 yes
N C(13) C(12) C(11) 50.0(2) 1_555 1_555 1_555 1_555 yes
N C(13) C(14) C(15) -180.0(2) 1_555 1_555 1_555 1_555 yes
C(1) N C(9) C(10) -81.2(2) 1_555 1_555 1_555 1_555 yes
C(1) N C(13) C(12) 79.3(2) 1_555 1_555 1_555 1_555 yes
C(1) N C(13) C(14) -156.3(2) 1_555 1_555 1_555 1_555 yes
C(1) C(2) C(3) C(4) -77.3(2) 1_555 1_555 1_555 1_555 yes
C(2) C(1) N C(9) 73.1(3) 1_555 1_555 1_555 1_555 yes
C(2) C(1) N C(13) -60.2(3) 1_555 1_555 1_555 1_555 yes
C(2) C(3) C(4) C(5) 163.8(2) 1_555 1_555 1_555 1_555 yes
C(2) C(3) C(4) C(12) 43.4(3) 1_555 1_555 1_555 1_555 yes
C(3) C(4) C(5) C(6) -138.6(2) 1_555 1_555 1_555 1_555 yes
C(3) C(4) C(12) C(7) 147.0(2) 1_555 1_555 1_555 1_555 yes
C(3) C(4) C(12) C(11) -98.0(2) 1_555 1_555 1_555 1_555 yes
C(3) C(4) C(12) C(13) 27.3(2) 1_555 1_555 1_555 1_555 yes
C(4) C(5) C(6) C(7) -14.0(2) 1_555 1_555 1_555 1_555 yes
C(4) C(12) C(7) C(6) -34.8(2) 1_555 1_555 1_555 1_555 yes
C(4) C(12) C(7) C(8) -163.0(2) 1_555 1_555 1_555 1_555 yes
C(4) C(12) C(11) C(10) 78.1(2) 1_555 1_555 1_555 1_555 yes
C(4) C(12) C(13) C(14) 159.4(2) 1_555 1_555 1_555 1_555 yes
C(5) C(4) C(12) C(7) 25.1(2) 1_555 1_555 1_555 1_555 yes
C(5) C(4) C(12) C(11) 140.0(2) 1_555 1_555 1_555 1_555 yes
C(5) C(4) C(12) C(13) -94.6(2) 1_555 1_555 1_555 1_555 yes
C(5) C(6) C(7) C(8) 158.6(2) 1_555 1_555 1_555 1_555 yes
C(5) C(6) C(7) C(12) 30.4(2) 1_555 1_555 1_555 1_555 yes
C(6) C(5) C(4) C(12) -7.6(2) 1_555 1_555 1_555 1_555 yes
C(6) C(7) C(8) C(15) -75.3(2) 1_555 1_555 1_555 1_555 yes
C(6) C(7) C(12) C(11) -156.1(2) 1_555 1_555 1_555 1_555 yes
C(6) C(7) C(12) C(13) 85.0(2) 1_555 1_555 1_555 1_555 yes
C(7) C(8) C(15) C(14) -54.3(2) 1_555 1_555 1_555 1_555 yes
C(7) C(8) C(15) C(16) -176.7(2) 1_555 1_555 1_555 1_555 yes
C(7) C(12) C(11) C(10) -169.4(2) 1_555 1_555 1_555 1_555 yes
C(7) C(12) C(13) C(14) 45.5(2) 1_555 1_555 1_555 1_555 yes
C(8) C(7) C(12) C(11) 75.6(2) 1_555 1_555 1_555 1_555 yes
C(8) C(7) C(12) C(13) -43.2(2) 1_555 1_555 1_555 1_555 yes
C(8) C(15) C(14) C(13) 58.2(2) 1_555 1_555 1_555 1_555 yes
C(9) N C(13) C(12) -53.9(2) 1_555 1_555 1_555 1_555 yes
C(9) N C(13) C(14) 70.5(2) 1_555 1_555 1_555 1_555 yes
C(9) C(10) C(11) C(12) 48.9(2) 1_555 1_555 1_555 1_555 yes
C(10) C(9) N C(13) 53.9(2) 1_555 1_555 1_555 1_555 yes
C(10) C(11) C(12) C(13) -48.8(2) 1_555 1_555 1_555 1_555 yes
C(11) C(12) C(13) C(14) -71.8(2) 1_555 1_555 1_555 1_555 yes
C(12) C(7) C(8) C(15) 48.6(3) 1_555 1_555 1_555 1_555 yes
C(12) C(13) C(14) C(15) -54.9(2) 1_555 1_555 1_555 1_555 yes
C(13) C(14) C(15) C(16) -179.0(2) 1_555 1_555 1_555 1_555 yes

loop_
_cod_related_entry_id
_cod_related_entry_database
_cod_related_entry_code
1 ChemSpider 21200300
